data_4116574
loop_
_publ_author_name
'Vincent J. Catalano'
'Byron L. Bennett'
'Heidi M. Kar'
'Bruce C. Noll'

_publ_section_title
;
 Synthesis and Characterization of Trigonal Gold(I) Cage Complexes:
 Luminescent Metallocryptates Encapsulating Tl(I) and Na+ Ions
;
_journal_name_full 'Journal of the American Chemical Society'
_journal_page_first 10235
_journal_page_last 10236
_journal_paper_doi 10.1021/ja991982e
_journal_volume 121
_journal_year 1999
_chemical_formula_sum 'C88 H52 Au2 Cl3 F12 N4 O P6'
_chemical_formula_weight 2095.44
_chemical_name_common AuMacrocycle
_chemical_name_systematic
; 
 ? 
;
_space_group_IT_number 15
_symmetry_cell_setting monoclinic
_symmetry_space_group_name_Hall '-C 2yc'
_symmetry_space_group_name_H-M 'C 1 2/c 1'
_atom_sites_solution_hydrogens geom
_atom_sites_solution_primary direct
_atom_sites_solution_secondary difmap
_audit_creation_method SHELXL-97
_cell_angle_alpha 90.00
_cell_angle_beta 129.357(12)
_cell_angle_gamma 90.00
_cell_formula_units_Z 4
_cell_length_a 33.030(5)
_cell_length_b 15.798(3)
_cell_length_c 23.331(6)
_cell_measurement_reflns_used 28
_cell_measurement_temperature 298(2)
_cell_measurement_theta_max 12.53
_cell_measurement_theta_min 4.76
_cell_volume 9413(4)
_computing_cell_refinement 'Siemens XSCANS'
_computing_data_collection 'Siemens XSCANS'
_computing_data_reduction 'Siemens SHELXTL'
_computing_molecular_graphics 'Siemens SHELXTL'
_computing_publication_material 'Siemens SHELXTL'
_computing_structure_refinement 'SHELXL-97 (Sheldrick, 1997)'
_computing_structure_solution 'SHELXS-97 (Sheldrick, 1990)'
_diffrn_ambient_temperature 298(2)
_diffrn_measured_fraction_theta_full 0.995
_diffrn_measured_fraction_theta_max 0.995
_diffrn_measurement_method '\w scans'
_diffrn_radiation_monochromator graphite
_diffrn_radiation_source 'fine-focus sealed tube'
_diffrn_radiation_type MoK\a
_diffrn_radiation_wavelength 0.71073
_diffrn_reflns_av_R_equivalents 0.0618
_diffrn_reflns_av_sigmaI/netI 0.1205
_diffrn_reflns_limit_h_max 1
_diffrn_reflns_limit_h_min -35
_diffrn_reflns_limit_k_max 17
_diffrn_reflns_limit_k_min -1
_diffrn_reflns_limit_l_max 25
_diffrn_reflns_limit_l_min -19
_diffrn_reflns_number 7062
_diffrn_reflns_theta_full 22.51
_diffrn_reflns_theta_max 22.51
_diffrn_reflns_theta_min 1.75
_diffrn_standards_interval_count 97
_diffrn_standards_number 3
_exptl_absorpt_coefficient_mu 3.368
_exptl_absorpt_correction_T_max 0.9963
_exptl_absorpt_correction_T_min 0.5139
_exptl_absorpt_correction_type empirical
_exptl_crystal_colour Colorless
_exptl_crystal_density_diffrn 1.479
_exptl_crystal_description Block
_exptl_crystal_F_000 4092
_exptl_crystal_size_max .52
_exptl_crystal_size_mid .78
_exptl_crystal_size_min .45
_refine_diff_density_max 1.246
_refine_diff_density_min -0.933
_refine_diff_density_rms 0.142
_refine_ls_extinction_coef 0.00002(4)
_refine_ls_extinction_expression Fc^*^=kFc[1+0.001xFc^2^\l^3^/sin(2\q)]^-1/4^
_refine_ls_extinction_method SHELXL
_refine_ls_goodness_of_fit_ref 1.048
_refine_ls_hydrogen_treatment mixed
_refine_ls_matrix_type full
_refine_ls_number_parameters 489
_refine_ls_number_reflns 6134
_refine_ls_number_restraints 0
_refine_ls_restrained_S_all 1.048
_refine_ls_R_factor_all 0.1517
_refine_ls_R_factor_gt 0.0742
_refine_ls_shift/su_max 0.002
_refine_ls_shift/su_mean 0.000
_refine_ls_structure_factor_coef Fsqd
_refine_ls_weighting_details 'calc w=1/[\s^2^(Fo^2^)+(0.1000P)^2^+0.0000P] where P=(Fo^2^+2Fc^2^)/3'
_refine_ls_weighting_scheme calc
_refine_ls_wR_factor_gt 0.1688
_refine_ls_wR_factor_ref 0.2041
_reflns_number_gt 3410
_reflns_number_total 6134
_reflns_threshold_expression >2sigma(I)
_cod_data_source_file ja991982e_3.cif
_cod_data_source_block vjc330
_cod_depositor_comments
;

2023-09-06
Z value and formula fixed to values more according to usual
chemical conventions.                 miguel
;
_cod_original_formula_weight 1047.72
_cod_original_formula_units_Z 8
_cod_original_cell_volume 9413(3)
_cod_original_formula_sum 'C44 H26 Au Cl1.50 F6 N2 Na0 O0.50 P3'
_cod_database_code 4116574

loop_
_symmetry_equiv_pos_as_xyz
'x, y, z'
'-x, y, -z+1/2'
'x+1/2, y+1/2, z'
'-x+1/2, y+1/2, -z+1/2'
'-x, -y, -z'
'x, -y, z-1/2'
'-x+1/2, -y+1/2, -z'
'x+1/2, -y+1/2, z-1/2'

loop_
_atom_site_label
_atom_site_type_symbol
_atom_site_fract_x
_atom_site_fract_y
_atom_site_fract_z
_atom_site_U_iso_or_equiv
_atom_site_adp_type
_atom_site_occupancy
_atom_site_symmetry_multiplicity
_atom_site_calc_flag
_atom_site_refinement_flags
_atom_site_disorder_assembly
_atom_site_disorder_group
Au1 Au -0.07642(2) 0.81824(5) -0.04955(3) 0.0559(3) Uani 1 1 d . . .
P1 P -0.16392(15) 0.8287(3) -0.1515(2) 0.0528(12) Uani 1 1 d . . .
P2 P 0.00879(15) 0.8161(3) 0.0592(2) 0.0508(11) Uani 1 1 d . . .
P3 P -0.1511(2) 1.4658(4) 0.0811(3) 0.0808(17) Uani 1 1 d . . .
N1 N -0.1531(4) 0.9918(9) -0.1118(6) 0.046(3) Uani 1 1 d . . .
N2 N 0.0908(5) 0.8711(9) 0.0715(6) 0.050(3) Uani 1 1 d . . .
C1 C -0.1860(6) 0.9265(11) -0.1369(7) 0.052(5) Uani 1 1 d . . .
C2 C -0.2348(6) 0.9309(12) -0.1495(9) 0.063(5) Uani 1 1 d . . .
H2A H -0.2579 0.8855 -0.1696 0.076 Uiso 1 1 calc R . .
C3 C -0.2457(7) 1.0053(14) -0.1305(10) 0.077(6) Uani 1 1 d . . .
H3A H -0.2768 1.0104 -0.1381 0.092 Uiso 1 1 calc R . .
C4 C -0.2108(6) 1.0724(11) -0.1004(8) 0.052(4) Uani 1 1 d . . .
C5 C -0.1656(5) 1.0618(11) -0.0942(8) 0.043(4) Uani 1 1 d . . .
C6 C -0.1316(6) 1.1339(12) -0.0708(8) 0.053(5) Uani 1 1 d . . .
C7 C -0.1403(6) 1.2059(12) -0.0449(9) 0.058(5) Uani 1 1 d . . .
C8 C 0.0592(6) 0.8054(11) 0.0483(8) 0.050(4) Uani 1 1 d . . .
C9 C 0.0629(7) 0.7345(12) 0.0163(10) 0.075(6) Uani 1 1 d . . .
H9A H 0.0377 0.6920 -0.0050 0.090 Uiso 1 1 calc R . .
C10 C 0.1040(8) 0.7290(13) 0.0171(10) 0.077(6) Uani 1 1 d . . .
H10A H 0.1082 0.6806 -0.0014 0.092 Uiso 1 1 calc R . .
C11 C -0.2184(7) 1.1496(13) -0.0767(10) 0.070(5) Uani 1 1 d . . .
H11A H -0.2486 1.1561 -0.0822 0.084 Uiso 1 1 calc R . .
C12 C -0.1851(7) 1.2108(12) -0.0481(9) 0.064(5) Uani 1 1 d . . .
H12A H -0.1901 1.2581 -0.0295 0.077 Uiso 1 1 calc R . .
C13 C -0.1767(6) 0.8356(11) -0.2374(9) 0.053(5) Uani 1 1 d . . .
C14 C -0.2094(7) 0.8953(14) -0.2892(9) 0.078(6) Uani 1 1 d . . .
H14A H -0.2259 0.9351 -0.2809 0.094 Uiso 1 1 calc R . .
C15 C -0.2171(8) 0.8941(14) -0.3574(11) 0.092(7) Uani 1 1 d . . .
H15A H -0.2391 0.9345 -0.3933 0.111 Uiso 1 1 calc R . .
C16 C -0.1953(10) 0.8405(18) -0.3713(14) 0.102(8) Uani 1 1 d . . .
H16A H -0.2008 0.8441 -0.4156 0.123 Uiso 1 1 calc R . .
C17 C -0.1638(9) 0.7778(17) -0.3215(12) 0.097(7) Uani 1 1 d . . .
H17A H -0.1496 0.7366 -0.3325 0.116 Uiso 1 1 calc R . .
C18 C -0.1540(7) 0.7777(13) -0.2541(10) 0.076(6) Uani 1 1 d . . .
H18A H -0.1313 0.7372 -0.2188 0.092 Uiso 1 1 calc R . .
C19 C -0.2059(6) 0.7469(12) -0.1611(8) 0.054(5) Uani 1 1 d . . .
C20 C -0.2503(7) 0.7180(11) -0.2270(10) 0.069(5) Uani 1 1 d . . .
H20A H -0.2585 0.7375 -0.2710 0.082 Uiso 1 1 calc R . .
C21 C -0.2829(7) 0.6615(12) -0.2303(10) 0.078(6) Uani 1 1 d . . .
H21A H -0.3120 0.6408 -0.2758 0.093 Uiso 1 1 calc R . .
C22 C -0.2726(8) 0.6353(13) -0.1663(13) 0.090(7) Uani 1 1 d . . .
H22A H -0.2965 0.6012 -0.1684 0.108 Uiso 1 1 calc R . .
C23 C -0.2271(8) 0.6596(15) -0.0992(11) 0.098(8) Uani 1 1 d . . .
H23A H -0.2186 0.6386 -0.0555 0.118 Uiso 1 1 calc R . .
C24 C -0.1937(7) 0.7155(12) -0.0966(10) 0.075(6) Uani 1 1 d . . .
H24A H -0.1628 0.7320 -0.0510 0.090 Uiso 1 1 calc R . .
C25 C 0.0231(7) 0.7288(12) 0.1187(9) 0.062(5) Uani 1 1 d . . .
C26 C -0.0187(9) 0.6886(15) 0.1088(12) 0.096(7) Uani 1 1 d . . .
H26A H -0.0529 0.7059 0.0710 0.115 Uiso 1 1 calc R . .
C27 C -0.0091(11) 0.6218(19) 0.1560(15) 0.121(9) Uani 1 1 d . . .
H27A H -0.0369 0.5976 0.1507 0.145 Uiso 1 1 calc R . .
C28 C 0.0391(12) 0.5927(16) 0.2079(14) 0.117(9) Uani 1 1 d . . .
H28A H 0.0450 0.5475 0.2378 0.141 Uiso 1 1 calc R . .
C29 C 0.0808(10) 0.6318(16) 0.2165(12) 0.104(8) Uani 1 1 d . . .
H29A H 0.1146 0.6115 0.2527 0.125 Uiso 1 1 calc R . .
C30 C 0.0735(8) 0.7000(11) 0.1728(10) 0.073(6) Uani 1 1 d . . .
H30A H 0.1018 0.7254 0.1799 0.087 Uiso 1 1 calc R . .
C31 C 0.0242(6) 0.9123(11) 0.1111(8) 0.048(4) Uani 1 1 d . . .
C32 C -0.0051(7) 0.9857(12) 0.0731(9) 0.069(5) Uani 1 1 d . . .
H32A H -0.0325 0.9853 0.0222 0.083 Uiso 1 1 calc R . .
C33 C 0.0088(8) 1.0577(12) 0.1146(10) 0.079(6) Uani 1 1 d . . .
H33A H -0.0111 1.1066 0.0919 0.095 Uiso 1 1 calc R . .
C34 C 0.0511(9) 1.0597(15) 0.1890(12) 0.092(7) Uani 1 1 d . . .
H34A H 0.0606 1.1102 0.2152 0.110 Uiso 1 1 calc R . .
C35 C 0.0796(8) 0.9872(16) 0.2248(11) 0.089(7) Uani 1 1 d . . .
H35A H 0.1081 0.9888 0.2752 0.107 Uiso 1 1 calc R . .
C36 C 0.0658(7) 0.9120(13) 0.1861(10) 0.071(5) Uani 1 1 d . . .
H36A H 0.0843 0.8624 0.2101 0.085 Uiso 1 1 calc R . .
C1S C 0.0964(10) -0.2034(13) 0.3584(11) 0.167(12) Uiso 1 1 d G . .
C2S C 0.1507(10) -0.2075(13) 0.4033(14) 0.184(14) Uiso 1 1 d G . .
C3S C 0.1808(6) -0.1375(18) 0.4450(10) 0.153(11) Uiso 1 1 d G . .
C4S C 0.1567(10) -0.0635(13) 0.4419(10) 0.160(11) Uiso 1 1 d G . .
C5S C 0.1025(10) -0.0594(12) 0.3969(13) 0.167(12) Uiso 1 1 d G . .
C6S C 0.0723(5) -0.1294(18) 0.3552(10) 0.147(10) Uiso 1 1 d G . .
C7S C 0.005(2) 0.321(3) 0.236(3) 0.126(18) Uiso 0.50 1 d P . .
C8S C -0.380(2) 1.056(4) -0.348(3) 0.35(3) Uiso 1 1 d . . .
C9S C -0.3860(16) 1.019(3) -0.429(2) 0.099(14) Uiso 0.50 1 d P . .
Cl1S Cl 0.0169(6) 0.2989(11) 0.1787(8) 0.156(6) Uani 0.50 1 d P A .
Cl2S Cl -0.3393(6) 0.949(3) -0.3453(9) 0.312(19) Uani 0.50 1 d P . .
Cl3S Cl -0.4354(7) 1.0953(12) -0.4109(13) 0.233(11) Uani 0.50 1 d P . .
F1 F -0.1480(10) 1.5562(11) 0.0848(14) 0.295(15) Uani 1 1 d . . .
F2 F -0.1597(6) 1.4651(15) 0.0069(8) 0.192(8) Uani 1 1 d . . .
F3 F -0.1525(11) 1.3728(12) 0.0741(12) 0.252(12) Uani 1 1 d . . .
F4 F -0.1442(5) 1.4526(14) 0.1515(7) 0.175(8) Uani 1 1 d . . .
F5 F -0.2099(5) 1.4705(17) 0.0337(7) 0.213(11) Uani 1 1 d . . .
F6 F -0.0915(6) 1.4659(13) 0.1302(10) 0.189(8) Uani 1 1 d . . .
O1S O -0.0347(15) 0.222(3) 0.188(2) 0.173(16) Uiso 0.50 1 d P A 2

loop_
_atom_site_aniso_label
_atom_site_aniso_U_11
_atom_site_aniso_U_22
_atom_site_aniso_U_33
_atom_site_aniso_U_23
_atom_site_aniso_U_13
_atom_site_aniso_U_12
Au1 0.0470(4) 0.0570(5) 0.0499(4) -0.0021(4) 0.0242(3) 0.0019(4)
P1 0.047(2) 0.052(3) 0.048(2) -0.001(2) 0.025(2) -0.001(2)
P2 0.046(2) 0.048(3) 0.048(2) 0.003(3) 0.025(2) 0.001(2)
P3 0.071(4) 0.093(5) 0.075(4) -0.017(3) 0.045(3) -0.010(3)
N1 0.039(7) 0.052(10) 0.044(7) -0.003(7) 0.025(6) 0.000(7)
N2 0.057(9) 0.040(9) 0.042(8) 0.014(6) 0.026(7) 0.007(7)
C1 0.054(10) 0.075(14) 0.025(8) 0.009(8) 0.024(8) 0.001(10)
C2 0.048(10) 0.083(15) 0.058(11) 0.008(11) 0.032(9) 0.013(10)
C3 0.057(11) 0.111(19) 0.070(12) -0.007(13) 0.044(11) 0.018(13)
C4 0.049(10) 0.044(11) 0.048(10) -0.013(9) 0.023(8) -0.003(9)
C5 0.034(8) 0.066(13) 0.042(9) 0.007(9) 0.030(8) 0.011(9)
C6 0.044(10) 0.064(13) 0.051(10) 0.016(9) 0.030(9) 0.023(10)
C7 0.045(10) 0.066(15) 0.063(11) -0.006(10) 0.034(9) -0.002(9)
C8 0.063(10) 0.041(12) 0.047(9) 0.013(9) 0.036(9) 0.008(9)
C9 0.063(13) 0.053(14) 0.092(14) -0.017(11) 0.041(11) -0.004(10)
C10 0.084(14) 0.064(14) 0.089(14) -0.014(12) 0.059(13) -0.003(12)
C11 0.061(12) 0.076(15) 0.077(13) -0.003(11) 0.046(11) 0.004(11)
C12 0.077(13) 0.060(14) 0.070(12) -0.008(10) 0.053(11) 0.013(11)
C13 0.051(9) 0.048(12) 0.050(10) 0.002(9) 0.027(9) 0.003(9)
C14 0.084(13) 0.095(17) 0.047(11) -0.018(12) 0.037(11) 0.004(13)
C15 0.119(18) 0.072(16) 0.063(14) 0.025(12) 0.047(13) 0.033(14)
C16 0.12(2) 0.11(2) 0.092(18) -0.024(17) 0.077(17) -0.025(17)
C17 0.120(19) 0.11(2) 0.076(15) -0.021(15) 0.071(15) -0.015(16)
C18 0.073(13) 0.087(16) 0.058(12) -0.015(11) 0.036(11) 0.002(11)
C19 0.054(10) 0.074(13) 0.032(9) 0.005(9) 0.026(8) 0.006(10)
C20 0.060(11) 0.076(14) 0.061(12) 0.001(10) 0.034(10) -0.020(10)
C21 0.077(13) 0.086(17) 0.057(12) -0.028(11) 0.036(10) -0.042(12)
C22 0.099(16) 0.064(15) 0.103(17) -0.019(13) 0.062(15) -0.044(12)
C23 0.092(15) 0.13(2) 0.062(13) -0.002(13) 0.044(13) -0.034(15)
C24 0.062(12) 0.085(16) 0.057(12) 0.005(11) 0.027(10) -0.008(11)
C25 0.082(13) 0.058(13) 0.058(11) 0.001(10) 0.049(11) -0.008(11)
C26 0.103(16) 0.098(19) 0.093(15) 0.006(15) 0.065(14) -0.024(15)
C27 0.13(2) 0.12(2) 0.12(2) -0.015(19) 0.081(19) -0.059(19)
C28 0.14(2) 0.09(2) 0.10(2) 0.052(16) 0.07(2) 0.019(19)
C29 0.13(2) 0.09(2) 0.081(15) 0.037(15) 0.064(16) 0.031(17)
C30 0.077(13) 0.058(15) 0.071(12) 0.019(11) 0.041(11) 0.005(10)
C31 0.045(9) 0.062(13) 0.049(10) 0.003(9) 0.036(9) -0.010(9)
C32 0.074(12) 0.067(14) 0.048(10) -0.001(11) 0.030(10) 0.008(11)
C33 0.135(18) 0.050(13) 0.050(11) 0.016(10) 0.058(13) 0.029(12)
C34 0.127(19) 0.090(19) 0.089(17) -0.029(14) 0.082(16) -0.026(16)
C35 0.083(14) 0.092(19) 0.066(13) 0.005(14) 0.035(12) 0.013(14)
C36 0.065(12) 0.069(15) 0.056(12) -0.003(11) 0.028(10) 0.003(11)
Cl1S 0.142(12) 0.171(17) 0.123(11) -0.010(10) 0.069(10) 0.046(11)
Cl2S 0.092(10) 0.70(6) 0.128(13) -0.03(2) 0.061(10) -0.05(2)
Cl3S 0.154(15) 0.146(17) 0.26(2) 0.038(16) 0.063(15) 0.063(13)
F1 0.31(3) 0.061(12) 0.29(3) -0.006(15) 0.09(2) 0.030(15)
F2 0.173(14) 0.33(3) 0.124(12) 0.022(15) 0.116(12) -0.004(16)
F3 0.43(4) 0.087(14) 0.24(2) -0.050(14) 0.21(3) -0.031(18)
F4 0.120(11) 0.30(2) 0.096(10) -0.021(13) 0.065(9) -0.010(13)
F5 0.063(8) 0.44(3) 0.108(10) -0.093(16) 0.040(8) -0.026(14)
F6 0.098(10) 0.24(2) 0.207(17) 0.021(16) 0.087(11) -0.019(13)

loop_
_atom_type_symbol
_atom_type_description
_atom_type_scat_dispersion_real
_atom_type_scat_dispersion_imag
_atom_type_scat_source
C C 0.0033 0.0016 'International Tables Vol C Tables 4.2.6.8 and 6.1.1.4'
H H 0.0000 0.0000 'International Tables Vol C Tables 4.2.6.8 and 6.1.1.4'
N N 0.0061 0.0033 'International Tables Vol C Tables 4.2.6.8 and 6.1.1.4'
F F 0.0171 0.0103 'International Tables Vol C Tables 4.2.6.8 and 6.1.1.4'
Na Na 0.0362 0.0249 'International Tables Vol C Tables 4.2.6.8 and 6.1.1.4'
P P 0.1023 0.0942 'International Tables Vol C Tables 4.2.6.8 and 6.1.1.4'
Au Au -2.0133 8.8022 'International Tables Vol C Tables 4.2.6.8 and 6.1.1.4'
Cl Cl 0.1484 0.1585 'International Tables Vol C Tables 4.2.6.8 and 6.1.1.4'
O O 0.0106 0.0060 'International Tables Vol C Tables 4.2.6.8 and 6.1.1.4'

loop_
_geom_angle_atom_site_label_1
_geom_angle_atom_site_label_2
_geom_angle_atom_site_label_3
_geom_angle
_geom_angle_site_symmetry_1
_geom_angle_site_symmetry_3
P2 Au1 P1 173.74(16) . .
C13 P1 C19 106.9(7) . .
C13 P1 C1 108.7(7) . .
C19 P1 C1 105.3(8) . .
C13 P1 Au1 114.6(6) . .
C19 P1 Au1 116.0(5) . .
C1 P1 Au1 104.8(5) . .
C25 P2 C31 107.7(7) . .
C25 P2 C8 102.6(8) . .
C31 P2 C8 105.9(7) . .
C25 P2 Au1 113.7(6) . .
C31 P2 Au1 110.8(5) . .
C8 P2 Au1 115.4(5) . .
F1 P3 F3 175.2(17) . .
F1 P3 F5 90.3(14) . .
F3 P3 F5 91.8(14) . .
F1 P3 F4 96.7(14) . .
F3 P3 F4 87.5(12) . .
F5 P3 F4 92.3(8) . .
F1 P3 F6 86.8(12) . .
F3 P3 F6 91.0(13) . .
F5 P3 F6 177.1(13) . .
F4 P3 F6 87.2(9) . .
F1 P3 F2 91.7(15) . .
F3 P3 F2 84.2(12) . .
F5 P3 F2 86.7(9) . .
F4 P3 F2 171.6(13) . .
F6 P3 F2 94.2(9) . .
C5 N1 C1 116.7(13) . .
C8 N2 C6 118.8(15) . 5_575
N1 C1 C2 123.0(16) . .
N1 C1 P1 115.1(12) . .
C2 C1 P1 121.8(14) . .
C3 C2 C1 117.3(17) . .
C4 C3 C2 120.9(16) . .
C3 C4 C5 116.4(16) . .
C3 C4 C11 124.0(16) . .
C5 C4 C11 119.6(16) . .
N1 C5 C4 125.5(15) . .
N1 C5 C6 116.8(13) . .
C4 C5 C6 117.6(16) . .
N2 C6 C7 121.8(17) 5_575 .
N2 C6 C5 119.3(16) 5_575 .
C7 C6 C5 118.8(15) . .
C10 C7 C6 116.9(16) 5_575 .
C10 C7 C12 122.7(18) 5_575 .
C6 C7 C12 120.4(16) . .
N2 C8 C9 122.5(16) . .
N2 C8 P2 114.8(13) . .
C9 C8 P2 122.7(14) . .
C10 C9 C8 118.2(18) . .
C9 C10 C7 121.4(19) . 5_575
C12 C11 C4 122.9(17) . .
C11 C12 C7 120.0(17) . .
C14 C13 C18 118.1(16) . .
C14 C13 P1 122.2(14) . .
C18 C13 P1 119.6(14) . .
C13 C14 C15 117.1(18) . .
C16 C15 C14 124(2) . .
C15 C16 C17 121(2) . .
C16 C17 C18 118(2) . .
C13 C18 C17 122(2) . .
C20 C19 C24 118.1(17) . .
C20 C19 P1 124.8(13) . .
C24 C19 P1 116.9(13) . .
C21 C20 C19 121.8(17) . .
C20 C21 C22 119.7(17) . .
C21 C22 C23 119.7(18) . .
C22 C23 C24 119.7(19) . .
C19 C24 C23 120.6(17) . .
C30 C25 C26 119.6(18) . .
C30 C25 P2 122.2(15) . .
C26 C25 P2 118.2(16) . .
C25 C26 C27 120(2) . .
C28 C27 C26 121(2) . .
C27 C28 C29 119(2) . .
C30 C29 C28 122(2) . .
C25 C30 C29 118.1(19) . .
C36 C31 C32 122.5(16) . .
C36 C31 P2 118.6(14) . .
C32 C31 P2 118.8(12) . .
C33 C32 C31 116.7(15) . .
C32 C33 C34 121.8(18) . .
C33 C34 C35 120(2) . .
C34 C35 C36 120.2(19) . .
C31 C36 C35 118.4(18) . .
C2S C1S C6S 120.0 . .
C1S C2S C3S 120.0 . .
C4S C3S C2S 120.0 . .
C3S C4S C5S 120.0 . .
C6S C5S C4S 120.0 . .
C5S C6S C1S 120.0 . .
C7S C7S Cl1S 166(5) 2 .
C7S C7S O1S 90(5) 2 .
Cl1S C7S O1S 77(2) . .
Cl3S C8S C9S 83(3) . .
Cl3S C8S Cl2S 133(4) . .
C9S C8S Cl2S 56(2) . .
C8S C9S Cl2S 69(3) . .
C9S Cl2S C8S 55(2) . .

loop_
_geom_bond_atom_site_label_1
_geom_bond_atom_site_label_2
_geom_bond_distance
_geom_bond_site_symmetry_2
Au1 P2 2.303(4) .
Au1 P1 2.306(4) .
P1 C13 1.770(17) .
P1 C19 1.802(18) .
P1 C1 1.830(18) .
P2 C25 1.794(18) .
P2 C31 1.805(17) .
P2 C8 1.844(16) .
P3 F1 1.429(17) .
P3 F3 1.477(18) .
P3 F5 1.510(13) .
P3 F4 1.522(14) .
P3 F6 1.525(14) .
P3 F2 1.567(14) .
N1 C5 1.333(18) .
N1 C1 1.336(19) .
N2 C8 1.322(19) .
N2 C6 1.359(18) 5_575
C1 C2 1.44(2) .
C2 C3 1.38(2) .
C3 C4 1.38(2) .
C4 C5 1.42(2) .
C4 C11 1.42(2) .
C5 C6 1.44(2) .
C6 N2 1.359(18) 5_575
C6 C7 1.40(2) .
C7 C10 1.39(2) 5_575
C7 C12 1.44(2) .
C8 C9 1.39(2) .
C9 C10 1.35(2) .
C10 C7 1.39(2) 5_575
C11 C12 1.29(2) .
C13 C14 1.36(2) .
C13 C18 1.39(2) .
C14 C15 1.44(3) .
C15 C16 1.28(3) .
C16 C17 1.37(3) .
C17 C18 1.39(2) .
C19 C20 1.37(2) .
C19 C24 1.38(2) .
C20 C21 1.36(2) .
C21 C22 1.37(2) .
C22 C23 1.37(2) .
C23 C24 1.38(2) .
C25 C30 1.38(2) .
C25 C26 1.40(2) .
C26 C27 1.41(3) .
C27 C28 1.33(3) .
C28 C29 1.40(3) .
C29 C30 1.40(3) .
C31 C36 1.38(2) .
C31 C32 1.41(2) .
C32 C33 1.37(2) .
C33 C34 1.37(2) .
C34 C35 1.38(3) .
C35 C36 1.38(3) .
C1S C2S 1.3900 .
C1S C6S 1.3900 .
C2S C3S 1.3900 .
C3S C4S 1.3900 .
C4S C5S 1.3900 .
C5S C6S 1.3900 .
C7S C7S 0.91(9) 2
C7S Cl1S 1.65(5) .
C7S O1S 1.89(6) .
C8S Cl3S 1.57(6) .
C8S C9S 1.86(7) .
C8S Cl2S 2.14(7) .
C9S Cl2S 1.89(5) .
